data_7043683
loop_
_publ_author_name
'Shi, Yinghua'
'Li, Jianfeng'
'Cui, Chunming'

_publ_section_title
;
 Synthesis of Divalent Ytterbium Terphenylamide and Catalytic Application
 for Regioselective Hydrosilylation of Alkenes
;
_journal_name_full 'Dalton Trans.'
_journal_paper_doi 10.1039/C7DT01837A
_journal_year 2017
_chemical_formula_moiety 'C63 H88 N4 Si4 Yb2'
_chemical_formula_sum 'C63 H88 N4 Si4 Yb2'
_chemical_formula_weight 1359.81
_chemical_name_systematic
; 
 ? 
;
_space_group_IT_number 14
_symmetry_cell_setting monoclinic
_symmetry_space_group_name_Hall '-P 2yn'
_symmetry_space_group_name_H-M 'P 1 21/n 1'
_atom_sites_solution_hydrogens geom
_atom_sites_solution_primary direct
_atom_sites_solution_secondary difmap
_audit_creation_method SHELXL-97
_audit_update_record
;
2017-04-20 deposited with the CCDC.
2017-07-18 downloaded from the CCDC.
;
_cell_angle_alpha 90.00
_cell_angle_beta 106.498(3)
_cell_angle_gamma 90.00
_cell_formula_units_Z 4
_cell_length_a 14.368(3)
_cell_length_b 23.236(4)
_cell_length_c 19.877(4)
_cell_measurement_reflns_used 23576
_cell_measurement_temperature 113(2)
_cell_measurement_theta_max 27.9
_cell_measurement_theta_min 1.1
_cell_volume 6363(2)
_computing_cell_refinement CrystalClear
_computing_data_collection CrystalClear
_computing_data_reduction CrystalClear
_computing_publication_material 'CrystalStructure 3.8'
_computing_structure_refinement 'SHELXL-97 (Sheldrick, 1997)'
_computing_structure_solution 'SHELXS-97 (Sheldrick, 1990)'
_diffrn_ambient_temperature 113(2)
_diffrn_detector_area_resol_mean 29.26
_diffrn_measured_fraction_theta_full 0.992
_diffrn_measured_fraction_theta_max 0.992
_diffrn_measurement_device_type 'Rigaku Saturn'
_diffrn_measurement_method \w
_diffrn_radiation_monochromator multilayer
_diffrn_radiation_source 'rotating anode'
_diffrn_radiation_type MoK\a
_diffrn_radiation_wavelength 0.71075
_diffrn_reflns_av_R_equivalents 0.0593
_diffrn_reflns_av_sigmaI/netI 0.0568
_diffrn_reflns_limit_h_max 18
_diffrn_reflns_limit_h_min -17
_diffrn_reflns_limit_k_max 30
_diffrn_reflns_limit_k_min -30
_diffrn_reflns_limit_l_max 20
_diffrn_reflns_limit_l_min -26
_diffrn_reflns_number 58520
_diffrn_reflns_theta_full 27.91
_diffrn_reflns_theta_max 27.91
_diffrn_reflns_theta_min 1.38
_diffrn_standards_decay_% 0
_diffrn_standards_interval_count 0
_diffrn_standards_interval_time 0
_diffrn_standards_number 0
_exptl_absorpt_coefficient_mu 3.036
_exptl_absorpt_correction_T_max 0.5819
_exptl_absorpt_correction_T_min 0.4433
_exptl_absorpt_correction_type multi-scan
_exptl_absorpt_process_details Crystalclear
_exptl_crystal_colour colorless
_exptl_crystal_density_diffrn 1.420
_exptl_crystal_density_method 'not measured'
_exptl_crystal_description prism
_exptl_crystal_F_000 2760
_exptl_crystal_size_max 0.32
_exptl_crystal_size_mid 0.24
_exptl_crystal_size_min 0.20
_refine_diff_density_max 2.087
_refine_diff_density_min -3.717
_refine_diff_density_rms 0.139
_refine_ls_extinction_coef 0.00131(5)
_refine_ls_extinction_expression Fc^*^=kFc[1+0.001xFc^2^\l^3^/sin(2\q)]^-1/4^
_refine_ls_extinction_method SHELXL
_refine_ls_goodness_of_fit_ref 1.110
_refine_ls_hydrogen_treatment constr
_refine_ls_matrix_type full
_refine_ls_number_parameters 680
_refine_ls_number_reflns 15118
_refine_ls_number_restraints 0
_refine_ls_restrained_S_all 1.110
_refine_ls_R_factor_all 0.0532
_refine_ls_R_factor_gt 0.0474
_refine_ls_shift/su_max 0.005
_refine_ls_shift/su_mean 0.000
_refine_ls_structure_factor_coef Fsqd
_refine_ls_weighting_details 'calc w=1/[\s^2^(Fo^2^)+(0.0397P)^2^+6.0331P] where P=(Fo^2^+2Fc^2^)/3'
_refine_ls_weighting_scheme calc
_refine_ls_wR_factor_gt 0.1077
_refine_ls_wR_factor_ref 0.1122
_reflns_number_gt 13732
_reflns_number_total 15118
_reflns_threshold_expression >2sigma(I)
_cod_data_source_file c7dt01837a1.cif
_cod_data_source_block shelxl
_cod_database_code 7043683

loop_
_symmetry_equiv_pos_as_xyz
'x, y, z'
'-x+1/2, y+1/2, -z+1/2'
'-x, -y, -z'
'x-1/2, -y-1/2, z-1/2'

loop_
_atom_site_label
_atom_site_type_symbol
_atom_site_fract_x
_atom_site_fract_y
_atom_site_fract_z
_atom_site_U_iso_or_equiv
_atom_site_adp_type
_atom_site_occupancy
_atom_site_symmetry_multiplicity
_atom_site_calc_flag
_atom_site_refinement_flags
Yb1 Yb 0.512723(17) 0.688065(8) 0.768248(10) 0.03503(7) Uani 1 1 d .
Yb2 Yb 0.448064(18) 0.825775(8) 0.717258(10) 0.03610(7) Uani 1 1 d .
Si1 Si 0.50299(9) 0.54882(5) 0.72841(6) 0.0267(2) Uani 1 1 d .
Si2 Si 0.51339(9) 0.56755(5) 0.87907(6) 0.0275(2) Uani 1 1 d .
Si3 Si 0.49540(9) 0.95050(5) 0.62904(6) 0.0282(2) Uani 1 1 d .
Si4 Si 0.44666(10) 0.96301(5) 0.76489(6) 0.0337(3) Uani 1 1 d .
N1 N 0.5416(2) 0.75296(13) 0.67678(16) 0.0221(6) Uani 1 1 d .
H1 H 0.6065 0.7640 0.6907 0.027 Uiso 1 1 calc R
N2 N 0.4220(2) 0.76175(14) 0.80989(16) 0.0234(7) Uani 1 1 d .
H2 H 0.3571 0.7509 0.7966 0.028 Uiso 1 1 calc R
N3 N 0.5073(2) 0.59298(13) 0.79778(18) 0.0265(7) Uani 1 1 d .
N4 N 0.4696(3) 0.92254(14) 0.70085(17) 0.0277(7) Uani 1 1 d .
C1 C 0.5187(3) 0.73498(15) 0.60662(19) 0.0211(7) Uani 1 1 d .
C2 C 0.5890(3) 0.72193(16) 0.57097(19) 0.0207(7) Uani 1 1 d .
C3 C 0.5598(3) 0.70090(19) 0.5028(2) 0.0277(8) Uani 1 1 d .
H3 H 0.6079 0.6919 0.4800 0.033 Uiso 1 1 calc R
C4 C 0.4621(3) 0.6926(2) 0.4664(2) 0.0325(9) Uani 1 1 d .
H4 H 0.4438 0.6774 0.4201 0.039 Uiso 1 1 calc R
C5 C 0.3927(3) 0.70691(18) 0.4995(2) 0.0280(8) Uani 1 1 d .
H5 H 0.3259 0.7022 0.4754 0.034 Uiso 1 1 calc R
C6 C 0.4199(3) 0.72824(15) 0.56830(19) 0.0206(7) Uani 1 1 d .
C7 C 0.6950(3) 0.73189(17) 0.60399(19) 0.0226(7) Uani 1 1 d .
C8 C 0.7364(3) 0.78478(17) 0.5962(2) 0.0254(8) Uani 1 1 d .
H8 H 0.6955 0.8149 0.5723 0.030 Uiso 1 1 calc R
C9 C 0.8360(3) 0.79492(18) 0.6224(2) 0.0272(8) Uani 1 1 d .
C10 C 0.8943(3) 0.75034(18) 0.65743(19) 0.0265(8) Uani 1 1 d .
H10 H 0.9619 0.7569 0.6767 0.032 Uiso 1 1 calc R
C11 C 0.8567(3) 0.69633(17) 0.6652(2) 0.0257(8) Uani 1 1 d .
C12 C 0.7566(3) 0.68772(16) 0.6386(2) 0.0251(8) Uani 1 1 d .
H12 H 0.7299 0.6512 0.6441 0.030 Uiso 1 1 calc R
C13 C 0.8775(3) 0.8519(2) 0.6096(2) 0.0393(11) Uani 1 1 d .
H13A H 0.8809 0.8777 0.6492 0.059 Uiso 1 1 calc R
H13B H 0.8358 0.8691 0.5664 0.059 Uiso 1 1 calc R
H13C H 0.9428 0.8461 0.6047 0.059 Uiso 1 1 calc R
C14 C 0.9232(3) 0.6471(2) 0.6971(2) 0.0373(10) Uani 1 1 d .
H14A H 0.9449 0.6276 0.6605 0.056 Uiso 1 1 calc R
H14B H 0.8882 0.6197 0.7186 0.056 Uiso 1 1 calc R
H14C H 0.9797 0.6620 0.7331 0.056 Uiso 1 1 calc R
C15 C 0.3438(3) 0.74304(16) 0.60309(19) 0.0221(7) Uani 1 1 d .
C16 C 0.3013(3) 0.79778(18) 0.5950(2) 0.0329(9) Uani 1 1 d .
H16 H 0.3200 0.8252 0.5657 0.039 Uiso 1 1 calc R
C17 C 0.2316(3) 0.81308(18) 0.6291(3) 0.0334(10) Uani 1 1 d .
C18 C 0.2054(3) 0.77211(19) 0.6711(2) 0.0306(9) Uani 1 1 d .
H18 H 0.1598 0.7823 0.6956 0.037 Uiso 1 1 calc R
C19 C 0.2434(3) 0.71678(19) 0.6786(2) 0.0273(8) Uani 1 1 d .
C20 C 0.3132(3) 0.70301(17) 0.64448(19) 0.0233(8) Uani 1 1 d .
H20 H 0.3405 0.6655 0.6496 0.028 Uiso 1 1 calc R
C21 C 0.1855(4) 0.8718(2) 0.6187(3) 0.0544(15) Uani 1 1 d .
H21A H 0.1258 0.8706 0.5796 0.082 Uiso 1 1 calc R
H21B H 0.2307 0.8996 0.6080 0.082 Uiso 1 1 calc R
H21C H 0.1700 0.8836 0.6616 0.082 Uiso 1 1 calc R
C22 C 0.2095(4) 0.6724(2) 0.7214(2) 0.0414(11) Uani 1 1 d .
H22A H 0.1862 0.6917 0.7574 0.062 Uiso 1 1 calc R
H22B H 0.2635 0.6468 0.7439 0.062 Uiso 1 1 calc R
H22C H 0.1565 0.6499 0.6907 0.062 Uiso 1 1 calc R
C23 C 0.4488(3) 0.77323(15) 0.88246(19) 0.0204(7) Uani 1 1 d .
C24 C 0.5479(3) 0.77951(16) 0.91866(19) 0.0226(8) Uani 1 1 d .
C25 C 0.5790(3) 0.78852(18) 0.9907(2) 0.0290(9) Uani 1 1 d .
H25 H 0.6465 0.7918 1.0137 0.035 Uiso 1 1 calc R
C26 C 0.5129(3) 0.7927(2) 1.0291(2) 0.0324(10) Uani 1 1 d .
H26 H 0.5342 0.7999 1.0782 0.039 Uiso 1 1 calc R
C27 C 0.4145(3) 0.78634(19) 0.9947(2) 0.0284(9) Uani 1 1 d .
H27 H 0.3687 0.7887 1.0209 0.034 Uiso 1 1 calc R
C28 C 0.3819(3) 0.77662(16) 0.92302(19) 0.0221(7) Uani 1 1 d .
C29 C 0.6217(3) 0.77371(17) 0.8790(2) 0.0236(8) Uani 1 1 d .
C30 C 0.6441(3) 0.82028(16) 0.8422(2) 0.0239(8) Uani 1 1 d .
H30 H 0.6103 0.8555 0.8412 0.029 Uiso 1 1 calc R
C31 C 0.7163(3) 0.81640(19) 0.8061(2) 0.0289(9) Uani 1 1 d .
C32 C 0.7619(3) 0.76361(19) 0.8069(2) 0.0310(9) Uani 1 1 d .
H32 H 0.8086 0.7597 0.7816 0.037 Uiso 1 1 calc R
C33 C 0.7419(3) 0.7164(2) 0.8430(3) 0.0369(10) Uani 1 1 d .
C34 C 0.6719(3) 0.72227(18) 0.8792(3) 0.0348(10) Uani 1 1 d .
H34 H 0.6582 0.6903 0.9047 0.042 Uiso 1 1 calc R
C35 C 0.7430(4) 0.8678(2) 0.7706(3) 0.0482(13) Uani 1 1 d .
H35A H 0.7922 0.8903 0.8046 0.072 Uiso 1 1 calc R
H35B H 0.6852 0.8916 0.7513 0.072 Uiso 1 1 calc R
H35C H 0.7691 0.8552 0.7325 0.072 Uiso 1 1 calc R
C36 C 0.7947(4) 0.6605(2) 0.8446(4) 0.0612(17) Uani 1 1 d .
H36A H 0.8307 0.6613 0.8094 0.092 Uiso 1 1 calc R
H36B H 0.7478 0.6288 0.8340 0.092 Uiso 1 1 calc R
H36C H 0.8401 0.6548 0.8912 0.092 Uiso 1 1 calc R
C37 C 0.2744(3) 0.76726(17) 0.89184(18) 0.0220(7) Uani 1 1 d .
C38 C 0.2144(3) 0.80984(17) 0.8539(2) 0.0251(8) Uani 1 1 d .
H38 H 0.2423 0.8445 0.8433 0.030 Uiso 1 1 calc R
C39 C 0.1136(3) 0.80268(17) 0.8310(2) 0.0258(8) Uani 1 1 d .
C40 C 0.0747(3) 0.75104(17) 0.8452(2) 0.0251(8) Uani 1 1 d .
H40 H 0.0066 0.7451 0.8280 0.030 Uiso 1 1 calc R
C41 C 0.1327(3) 0.70754(17) 0.8840(2) 0.0257(8) Uani 1 1 d .
C42 C 0.2330(3) 0.71655(17) 0.90721(19) 0.0234(8) Uani 1 1 d .
H42 H 0.2737 0.6875 0.9340 0.028 Uiso 1 1 calc R
C43 C 0.0490(3) 0.85122(19) 0.7952(2) 0.0355(10) Uani 1 1 d .
H43A H -0.0164 0.8364 0.7732 0.053 Uiso 1 1 calc R
H43B H 0.0752 0.8682 0.7593 0.053 Uiso 1 1 calc R
H43C H 0.0462 0.8806 0.8299 0.053 Uiso 1 1 calc R
C44 C 0.0882(3) 0.65363(19) 0.9039(2) 0.0368(10) Uani 1 1 d .
H44A H 0.1397 0.6261 0.9254 0.055 Uiso 1 1 calc R
H44B H 0.0440 0.6365 0.8618 0.055 Uiso 1 1 calc R
H44C H 0.0521 0.6633 0.9374 0.055 Uiso 1 1 calc R
C45 C 0.5963(4) 0.49019(19) 0.7472(3) 0.0422(11) Uani 1 1 d .
H45A H 0.6609 0.5069 0.7672 0.063 Uiso 1 1 calc R
H45B H 0.5945 0.4701 0.7035 0.063 Uiso 1 1 calc R
H45C H 0.5824 0.4629 0.7807 0.063 Uiso 1 1 calc R
C46 C 0.5302(4) 0.59310(19) 0.6568(2) 0.0386(11) Uani 1 1 d .
H46A H 0.4801 0.6227 0.6411 0.058 Uiso 1 1 calc R
H46B H 0.5309 0.5681 0.6173 0.058 Uiso 1 1 calc R
H46C H 0.5937 0.6116 0.6749 0.058 Uiso 1 1 calc R
C47 C 0.3813(3) 0.5151(2) 0.6901(2) 0.0396(11) Uani 1 1 d .
H47A H 0.3679 0.4880 0.7240 0.059 Uiso 1 1 calc R
H47B H 0.3809 0.4945 0.6470 0.059 Uiso 1 1 calc R
H47C H 0.3313 0.5451 0.6793 0.059 Uiso 1 1 calc R
C48 C 0.6412(4) 0.5505(2) 0.9321(2) 0.0428(11) Uani 1 1 d .
H48A H 0.6697 0.5228 0.9065 0.064 Uiso 1 1 calc R
H48B H 0.6405 0.5340 0.9773 0.064 Uiso 1 1 calc R
H48C H 0.6800 0.5859 0.9400 0.064 Uiso 1 1 calc R
C49 C 0.4431(4) 0.4996(2) 0.8798(3) 0.0450(12) Uani 1 1 d .
H49A H 0.3742 0.5064 0.8563 0.068 Uiso 1 1 calc R
H49B H 0.4508 0.4878 0.9285 0.068 Uiso 1 1 calc R
H49C H 0.4675 0.4692 0.8552 0.068 Uiso 1 1 calc R
C50 C 0.4640(4) 0.6218(2) 0.9296(3) 0.0425(11) Uani 1 1 d .
H50A H 0.5054 0.6561 0.9379 0.064 Uiso 1 1 calc R
H50B H 0.4628 0.6052 0.9747 0.064 Uiso 1 1 calc R
H50C H 0.3979 0.6325 0.9027 0.064 Uiso 1 1 calc R
C51 C 0.5416(5) 0.8924(2) 0.5816(3) 0.0546(15) Uani 1 1 d .
H51A H 0.5999 0.8751 0.6133 0.082 Uiso 1 1 calc R
H51B H 0.5575 0.9089 0.5409 0.082 Uiso 1 1 calc R
H51C H 0.4915 0.8628 0.5659 0.082 Uiso 1 1 calc R
C52 C 0.3871(4) 0.9821(2) 0.5630(2) 0.0432(12) Uani 1 1 d .
H52A H 0.3408 0.9514 0.5428 0.065 Uiso 1 1 calc R
H52B H 0.4079 1.0010 0.5256 0.065 Uiso 1 1 calc R
H52C H 0.3559 1.0104 0.5861 0.065 Uiso 1 1 calc R
C53 C 0.5902(4) 1.0085(2) 0.6507(3) 0.0417(11) Uani 1 1 d .
H53A H 0.5673 1.0405 0.6739 0.063 Uiso 1 1 calc R
H53B H 0.6025 1.0223 0.6074 0.063 Uiso 1 1 calc R
H53C H 0.6504 0.9930 0.6821 0.063 Uiso 1 1 calc R
C54 C 0.3774(5) 0.9168(2) 0.8120(3) 0.0546(16) Uani 1 1 d .
H54A H 0.3216 0.8994 0.7777 0.082 Uiso 1 1 calc R
H54B H 0.3546 0.9406 0.8448 0.082 Uiso 1 1 calc R
H54C H 0.4200 0.8864 0.8379 0.082 Uiso 1 1 calc R
C55 C 0.5598(4) 0.9885(2) 0.8323(3) 0.0553(15) Uani 1 1 d .
H55A H 0.5961 0.9552 0.8566 0.083 Uiso 1 1 calc R
H55B H 0.5417 1.0134 0.8665 0.083 Uiso 1 1 calc R
H55C H 0.6003 1.0102 0.8090 0.083 Uiso 1 1 calc R
C56 C 0.3690(4) 1.0278(2) 0.7349(3) 0.0466(13) Uani 1 1 d .
H56A H 0.4023 1.0544 0.7112 0.070 Uiso 1 1 calc R
H56B H 0.3570 1.0470 0.7755 0.070 Uiso 1 1 calc R
H56C H 0.3071 1.0160 0.7023 0.070 Uiso 1 1 calc R
C57 C 0.8786(6) 0.4440(3) 0.4654(4) 0.094(3) Uani 1 1 d .
H57A H 0.9195 0.4697 0.4469 0.141 Uiso 1 1 calc R
H57B H 0.8485 0.4152 0.4298 0.141 Uiso 1 1 calc R
H57C H 0.9185 0.4246 0.5075 0.141 Uiso 1 1 calc R
C58 C 0.8012(5) 0.4783(3) 0.4837(3) 0.0549(15) Uani 1 1 d .
C59 C 0.8066(5) 0.5379(3) 0.4841(3) 0.0540(14) Uani 1 1 d .
H59 H 0.8600 0.5561 0.4736 0.065 Uiso 1 1 calc R
C60 C 0.7371(5) 0.5708(3) 0.4994(3) 0.0698(19) Uani 1 1 d .
H60 H 0.7420 0.6115 0.4993 0.084 Uiso 1 1 calc R
C61 C 0.6609(6) 0.5455(4) 0.5146(4) 0.086(2) Uani 1 1 d .
H61 H 0.6119 0.5689 0.5243 0.103 Uiso 1 1 calc R
C62 C 0.6526(6) 0.4858(5) 0.5165(4) 0.095(3) Uani 1 1 d .
H62 H 0.5997 0.4683 0.5285 0.114 Uiso 1 1 calc R
C63 C 0.7241(6) 0.4525(4) 0.5003(3) 0.083(2) Uani 1 1 d .
H63 H 0.7197 0.4117 0.5008 0.099 Uiso 1 1 calc R

loop_
_atom_site_aniso_label
_atom_site_aniso_U_11
_atom_site_aniso_U_22
_atom_site_aniso_U_33
_atom_site_aniso_U_23
_atom_site_aniso_U_13
_atom_site_aniso_U_12
Yb1 0.06285(16) 0.01968(10) 0.03247(11) 0.00637(7) 0.02960(10) 0.00875(8)
Yb2 0.06748(17) 0.02183(10) 0.02795(11) 0.00608(7) 0.02806(10) 0.01354(9)
Si1 0.0297(6) 0.0208(5) 0.0306(6) 0.0026(4) 0.0099(5) 0.0017(4)
Si2 0.0320(6) 0.0221(5) 0.0295(6) 0.0052(4) 0.0103(5) -0.0007(4)
Si3 0.0389(7) 0.0236(5) 0.0252(5) 0.0017(4) 0.0143(5) -0.0002(5)
Si4 0.0527(8) 0.0247(5) 0.0297(6) 0.0014(4) 0.0215(6) 0.0020(5)
N1 0.0226(16) 0.0242(15) 0.0204(15) -0.0028(12) 0.0072(13) -0.0022(13)
N2 0.0198(16) 0.0301(16) 0.0210(15) -0.0052(13) 0.0070(13) -0.0058(13)
N3 0.0297(18) 0.0200(15) 0.0298(17) 0.0018(13) 0.0085(14) -0.0037(13)
N4 0.0346(19) 0.0266(17) 0.0242(16) 0.0031(13) 0.0123(15) 0.0027(14)
C1 0.0263(19) 0.0155(15) 0.0237(18) 0.0014(13) 0.0106(15) -0.0012(14)
C2 0.0186(18) 0.0231(17) 0.0207(17) 0.0012(14) 0.0060(14) -0.0012(14)
C3 0.023(2) 0.043(2) 0.0187(18) -0.0025(16) 0.0075(15) 0.0033(17)
C4 0.027(2) 0.050(3) 0.0194(19) -0.0064(17) 0.0054(16) 0.0009(19)
C5 0.023(2) 0.036(2) 0.0230(19) -0.0007(16) 0.0048(16) -0.0004(17)
C6 0.0218(18) 0.0211(17) 0.0210(17) 0.0000(13) 0.0097(14) -0.0004(14)
C7 0.0202(18) 0.0288(19) 0.0223(18) -0.0018(14) 0.0118(15) 0.0004(15)
C8 0.029(2) 0.0251(18) 0.0247(19) 0.0007(15) 0.0123(16) 0.0010(16)
C9 0.031(2) 0.029(2) 0.0232(19) -0.0040(15) 0.0108(16) -0.0068(17)
C10 0.024(2) 0.037(2) 0.0212(18) -0.0053(16) 0.0102(16) -0.0040(17)
C11 0.026(2) 0.030(2) 0.0211(18) -0.0016(15) 0.0081(16) 0.0052(16)
C12 0.027(2) 0.0245(18) 0.026(2) 0.0032(15) 0.0111(16) 0.0005(15)
C13 0.039(3) 0.039(2) 0.038(2) 0.004(2) 0.008(2) -0.013(2)
C14 0.026(2) 0.041(2) 0.042(3) 0.004(2) 0.0040(19) 0.0068(19)
C15 0.0204(18) 0.0223(17) 0.0233(18) -0.0027(14) 0.0055(15) -0.0030(14)
C16 0.033(2) 0.0242(19) 0.046(3) -0.0005(18) 0.019(2) 0.0008(17)
C17 0.026(2) 0.029(2) 0.045(3) -0.0082(18) 0.0114(19) 0.0004(17)
C18 0.023(2) 0.044(2) 0.026(2) -0.0109(17) 0.0096(16) 0.0004(18)
C19 0.0205(19) 0.041(2) 0.0204(18) -0.0043(16) 0.0048(15) -0.0044(17)
C20 0.0224(19) 0.0267(18) 0.0204(18) -0.0009(14) 0.0052(15) -0.0009(15)
C21 0.050(3) 0.034(3) 0.089(4) -0.002(3) 0.036(3) 0.011(2)
C22 0.043(3) 0.054(3) 0.035(2) 0.010(2) 0.023(2) 0.000(2)
C23 0.0217(18) 0.0189(16) 0.0225(18) 0.0004(13) 0.0092(15) -0.0014(14)
C24 0.0223(19) 0.0254(18) 0.0214(18) -0.0023(14) 0.0085(15) -0.0022(15)
C25 0.022(2) 0.039(2) 0.025(2) 0.0006(17) 0.0051(16) -0.0004(17)
C26 0.023(2) 0.055(3) 0.0168(18) -0.0011(18) 0.0002(15) -0.0010(19)
C27 0.026(2) 0.044(2) 0.0178(18) 0.0000(16) 0.0101(16) 0.0003(18)
C28 0.0216(19) 0.0254(18) 0.0200(17) 0.0002(14) 0.0070(14) -0.0036(15)
C29 0.0180(18) 0.0289(19) 0.0242(18) -0.0080(15) 0.0064(15) -0.0055(15)
C30 0.0228(19) 0.0271(18) 0.0216(18) -0.0009(14) 0.0059(15) 0.0002(15)
C31 0.0201(19) 0.043(2) 0.0215(19) -0.0040(16) 0.0023(15) -0.0068(17)
C32 0.020(2) 0.045(2) 0.031(2) -0.0085(18) 0.0111(17) -0.0032(18)
C33 0.029(2) 0.038(2) 0.048(3) -0.008(2) 0.019(2) 0.0009(19)
C34 0.033(2) 0.025(2) 0.053(3) -0.0038(19) 0.023(2) -0.0007(18)
C35 0.045(3) 0.060(3) 0.048(3) 0.017(3) 0.028(2) 0.001(3)
C36 0.053(3) 0.046(3) 0.101(5) 0.002(3) 0.048(4) 0.017(3)
C37 0.0212(18) 0.0295(19) 0.0171(16) -0.0002(14) 0.0083(14) -0.0009(15)
C38 0.024(2) 0.0275(19) 0.0250(19) 0.0038(15) 0.0084(16) -0.0027(15)
C39 0.028(2) 0.0287(19) 0.0226(19) 0.0005(15) 0.0097(16) 0.0031(16)
C40 0.0205(19) 0.031(2) 0.0240(19) -0.0033(15) 0.0073(15) 0.0003(16)
C41 0.027(2) 0.0275(19) 0.0255(19) -0.0022(15) 0.0119(16) -0.0055(16)
C42 0.0224(19) 0.0260(18) 0.0229(18) 0.0004(14) 0.0083(15) 0.0029(15)
C43 0.027(2) 0.034(2) 0.042(2) 0.0043(19) 0.0038(19) 0.0047(18)
C44 0.036(2) 0.034(2) 0.042(3) 0.0036(19) 0.011(2) -0.0098(19)
C45 0.046(3) 0.029(2) 0.052(3) 0.002(2) 0.016(2) 0.011(2)
C46 0.049(3) 0.035(2) 0.037(2) 0.0040(19) 0.021(2) 0.007(2)
C47 0.038(3) 0.042(3) 0.036(2) -0.005(2) 0.006(2) -0.004(2)
C48 0.043(3) 0.047(3) 0.036(3) 0.011(2) 0.009(2) 0.007(2)
C49 0.059(3) 0.037(2) 0.044(3) 0.008(2) 0.023(2) -0.008(2)
C50 0.057(3) 0.037(2) 0.042(3) 0.001(2) 0.028(2) 0.005(2)
C51 0.091(4) 0.038(3) 0.053(3) 0.004(2) 0.051(3) 0.005(3)
C52 0.053(3) 0.044(3) 0.030(2) 0.008(2) 0.007(2) -0.006(2)
C53 0.042(3) 0.040(3) 0.046(3) 0.002(2) 0.018(2) -0.008(2)
C54 0.097(5) 0.029(2) 0.062(3) 0.005(2) 0.061(4) 0.004(3)
C55 0.085(4) 0.038(3) 0.038(3) -0.004(2) 0.009(3) 0.002(3)
C56 0.061(3) 0.030(2) 0.059(3) 0.004(2) 0.035(3) 0.011(2)
C57 0.112(7) 0.083(5) 0.077(5) 0.001(4) 0.012(5) 0.045(5)
C58 0.071(4) 0.053(3) 0.035(3) -0.003(2) 0.005(3) 0.005(3)
C59 0.061(4) 0.061(3) 0.037(3) -0.001(2) 0.009(3) 0.006(3)
C60 0.079(5) 0.079(5) 0.057(4) -0.013(3) 0.027(4) 0.006(4)
C61 0.092(6) 0.110(7) 0.064(5) -0.009(4) 0.036(4) 0.004(5)
C62 0.081(6) 0.148(9) 0.061(5) 0.004(5) 0.027(4) -0.029(6)
C63 0.099(6) 0.087(5) 0.048(4) 0.015(4) -0.001(4) -0.028(5)

loop_
_atom_type_symbol
_atom_type_description
_atom_type_scat_dispersion_real
_atom_type_scat_dispersion_imag
_atom_type_scat_source
C C 0.0033 0.0016 'International Tables Vol C Tables 4.2.6.8 and 6.1.1.4'
H H 0.0000 0.0000 'International Tables Vol C Tables 4.2.6.8 and 6.1.1.4'
N N 0.0061 0.0033 'International Tables Vol C Tables 4.2.6.8 and 6.1.1.4'
Si Si 0.0817 0.0704 'International Tables Vol C Tables 4.2.6.8 and 6.1.1.4'
Yb Yb -0.3850 5.5486 'International Tables Vol C Tables 4.2.6.8 and 6.1.1.4'

loop_
_geom_angle_atom_site_label_1
_geom_angle_atom_site_label_2
_geom_angle_atom_site_label_3
_geom_angle
N3 Yb1 N2 122.03(12)
N3 Yb1 N1 142.79(11)
N2 Yb1 N1 92.23(11)
N3 Yb1 C34 98.69(12)
N2 Yb1 C34 85.92(11)
N1 Yb1 C34 97.76(12)
N3 Yb1 C29 119.45(11)
N2 Yb1 C29 60.68(10)
N1 Yb1 C29 88.51(10)
C34 Yb1 C29 27.16(11)
N3 Yb1 Yb2 162.84(9)
N2 Yb1 Yb2 46.62(8)
N1 Yb1 Yb2 45.61(7)
C34 Yb1 Yb2 93.46(9)
C29 Yb1 Yb2 69.05(8)
N4 Yb2 N1 121.46(11)
N4 Yb2 N2 138.21(11)
N1 Yb2 N2 92.43(11)
N4 Yb2 C16 101.64(12)
N1 Yb2 C16 84.39(11)
N2 Yb2 C16 105.66(12)
N4 Yb2 C15 124.84(11)
N1 Yb2 C15 60.87(10)
N2 Yb2 C15 91.65(10)
C16 Yb2 C15 27.45(10)
N4 Yb2 C17 99.51(12)
N1 Yb2 C17 107.72(11)
N2 Yb2 C17 91.38(12)
C16 Yb2 C17 26.76(12)
C15 Yb2 C17 46.88(11)
N4 Yb2 C30 91.42(11)
N1 Yb2 C30 77.33(10)
N2 Yb2 C30 71.53(10)
C16 Yb2 C30 161.29(11)
C15 Yb2 C30 134.35(10)
C17 Yb2 C30 162.55(12)
N4 Yb2 Yb1 157.27(9)
N1 Yb2 Yb1 46.84(7)
N2 Yb2 Yb1 45.60(7)
C16 Yb2 Yb1 96.57(9)
C15 Yb2 Yb1 70.21(7)
C17 Yb2 Yb1 102.86(8)
C30 Yb2 Yb1 67.92(7)
N3 Si1 C47 113.4(2)
N3 Si1 C45 114.6(2)
C47 Si1 C45 108.1(2)
N3 Si1 C46 108.31(19)
C47 Si1 C46 107.0(2)
C45 Si1 C46 104.9(2)
N3 Si2 C50 110.56(19)
N3 Si2 C49 114.7(2)
C50 Si2 C49 106.0(2)
N3 Si2 C48 112.6(2)
C50 Si2 C48 107.4(2)
C49 Si2 C48 105.1(2)
N4 Si3 C51 109.9(2)
N4 Si3 C53 113.5(2)
C51 Si3 C53 107.2(2)
N4 Si3 C52 113.6(2)
C51 Si3 C52 105.8(3)
C53 Si3 C52 106.4(2)
N4 Si4 C56 115.8(2)
N4 Si4 C54 107.5(2)
C56 Si4 C54 105.4(2)
N4 Si4 C55 113.4(2)
C56 Si4 C55 106.8(2)
C54 Si4 C55 107.2(3)
C1 N1 Yb2 122.6(2)
C1 N1 Yb1 120.4(2)
Yb2 N1 Yb1 87.54(10)
C1 N1 H1 108.1
Yb2 N1 H1 108.1
Yb1 N1 H1 108.1
C23 N2 Yb1 117.7(2)
C23 N2 Yb2 126.3(2)
Yb1 N2 Yb2 87.78(10)
C23 N2 H2 107.6
Yb1 N2 H2 107.6
Yb2 N2 H2 107.6
Si2 N3 Si1 122.68(19)
Si2 N3 Yb1 125.59(18)
Si1 N3 Yb1 111.64(17)
Si4 N4 Si3 123.7(2)
Si4 N4 Yb2 111.95(17)
Si3 N4 Yb2 124.11(18)
N1 C1 C6 119.0(3)
N1 C1 C2 124.0(3)
C6 C1 C2 117.0(3)
C3 C2 C1 120.1(3)
C3 C2 C7 118.1(3)
C1 C2 C7 121.8(3)
C2 C3 C4 122.3(4)
C2 C3 H3 118.9
C4 C3 H3 118.9
C5 C4 C3 118.4(4)
C5 C4 H4 120.8
C3 C4 H4 120.8
C4 C5 C6 120.7(4)
C4 C5 H5 119.6
C6 C5 H5 119.6
C5 C6 C1 121.6(4)
C5 C6 C15 119.7(3)
C1 C6 C15 118.7(3)
C8 C7 C12 118.0(4)
C8 C7 C2 120.1(4)
C12 C7 C2 121.7(3)
C7 C8 C9 122.1(4)
C7 C8 H8 118.9
C9 C8 H8 118.9
C10 C9 C8 118.0(4)
C10 C9 C13 122.0(4)
C8 C9 C13 119.9(4)
C9 C10 C11 122.0(4)
C9 C10 H10 119.0
C11 C10 H10 119.0
C10 C11 C12 118.5(4)
C10 C11 C14 120.7(4)
C12 C11 C14 120.7(4)
C11 C12 C7 121.3(4)
C11 C12 H12 119.4
C7 C12 H12 119.4
C9 C13 H13A 109.5
C9 C13 H13B 109.5
H13A C13 H13B 109.5
C9 C13 H13C 109.5
H13A C13 H13C 109.5
H13B C13 H13C 109.5
C11 C14 H14A 109.5
C11 C14 H14B 109.5
H14A C14 H14B 109.5
C11 C14 H14C 109.5
H14A C14 H14C 109.5
H14B C14 H14C 109.5
C20 C15 C16 118.3(4)
C20 C15 C6 121.1(3)
C16 C15 C6 120.6(3)
C20 C15 Yb2 98.8(2)
C16 C15 Yb2 67.4(2)
C6 C15 Yb2 102.8(2)
C15 C16 C17 121.4(4)
C15 C16 Yb2 85.1(3)
C17 C16 Yb2 89.2(3)
C15 C16 H16 119.3
C17 C16 H16 119.3
Yb2 C16 H16 95.8
C18 C17 C16 118.0(4)
C18 C17 C21 121.4(4)
C16 C17 C21 120.6(4)
C18 C17 Yb2 97.2(3)
C16 C17 Yb2 64.0(3)
C21 C17 Yb2 108.7(3)
C17 C18 C19 122.3(4)
C17 C18 H18 118.9
C19 C18 H18 118.9
C18 C19 C20 118.3(4)
C18 C19 C22 121.0(4)
C20 C19 C22 120.7(4)
C15 C20 C19 121.6(4)
C15 C20 H20 119.2
C19 C20 H20 119.2
C17 C21 H21A 109.5
C17 C21 H21B 109.5
H21A C21 H21B 109.5
C17 C21 H21C 109.5
H21A C21 H21C 109.5
H21B C21 H21C 109.5
C19 C22 H22A 109.5
C19 C22 H22B 109.5
H22A C22 H22B 109.5
C19 C22 H22C 109.5
H22A C22 H22C 109.5
H22B C22 H22C 109.5
C24 C23 N2 119.0(3)
C24 C23 C28 116.9(3)
N2 C23 C28 124.0(3)
C25 C24 C23 121.7(4)
C25 C24 C29 119.2(3)
C23 C24 C29 119.1(3)
C26 C25 C24 120.7(4)
C26 C25 H25 119.7
C24 C25 H25 119.7
C25 C26 C27 118.8(4)
C25 C26 H26 120.6
C27 C26 H26 120.6
C28 C27 C26 121.4(4)
C28 C27 H27 119.3
C26 C27 H27 119.3
C27 C28 C23 120.5(4)
C27 C28 C37 117.0(3)
C23 C28 C37 122.5(3)
C30 C29 C34 118.0(4)
C30 C29 C24 120.7(4)
C34 C29 C24 121.2(4)
C30 C29 Yb1 106.0(2)
C34 C29 Yb1 66.6(2)
C24 C29 Yb1 98.3(2)
C29 C30 C31 121.7(4)
C29 C30 Yb2 98.9(2)
C31 C30 Yb2 102.7(2)
C29 C30 H30 119.1
C31 C30 H30 119.1
Yb2 C30 H30 67.4
C32 C31 C30 117.4(4)
C32 C31 C35 121.8(4)
C30 C31 C35 120.7(4)
C33 C32 C31 122.6(4)
C33 C32 H32 118.7
C31 C32 H32 118.7
C32 C33 C34 118.3(4)
C32 C33 C36 121.3(4)
C34 C33 C36 120.4(4)
C29 C34 C33 121.8(4)
C29 C34 Yb1 86.3(3)
C33 C34 Yb1 96.5(3)
C29 C34 H34 119.1
C33 C34 H34 119.1
Yb1 C34 H34 87.2
C31 C35 H35A 109.5
C31 C35 H35B 109.5
H35A C35 H35B 109.5
C31 C35 H35C 109.5
H35A C35 H35C 109.5
H35B C35 H35C 109.5
C33 C36 H36A 109.5
C33 C36 H36B 109.5
H36A C36 H36B 109.5
C33 C36 H36C 109.5
H36A C36 H36C 109.5
H36B C36 H36C 109.5
C38 C37 C42 119.0(4)
C38 C37 C28 121.8(3)
C42 C37 C28 118.9(3)
C37 C38 C39 121.2(4)
C37 C38 H38 119.4
C39 C38 H38 119.4
C40 C39 C38 118.5(4)
C40 C39 C43 120.9(4)
C38 C39 C43 120.5(4)
C39 C40 C41 121.8(4)
C39 C40 H40 119.1
C41 C40 H40 119.1
C40 C41 C42 118.2(4)
C40 C41 C44 121.0(4)
C42 C41 C44 120.8(4)
C37 C42 C41 121.2(4)
C37 C42 H42 119.4
C41 C42 H42 119.4
C39 C43 H43A 109.5
C39 C43 H43B 109.5
H43A C43 H43B 109.5
C39 C43 H43C 109.5
H43A C43 H43C 109.5
H43B C43 H43C 109.5
C41 C44 H44A 109.5
C41 C44 H44B 109.5
H44A C44 H44B 109.5
C41 C44 H44C 109.5
H44A C44 H44C 109.5
H44B C44 H44C 109.5
Si1 C45 H45A 109.5
Si1 C45 H45B 109.5
H45A C45 H45B 109.5
Si1 C45 H45C 109.5
H45A C45 H45C 109.5
H45B C45 H45C 109.5
Si1 C46 H46A 109.5
Si1 C46 H46B 109.5
H46A C46 H46B 109.5
Si1 C46 H46C 109.5
H46A C46 H46C 109.5
H46B C46 H46C 109.5
Si1 C47 H47A 109.5
Si1 C47 H47B 109.5
H47A C47 H47B 109.5
Si1 C47 H47C 109.5
H47A C47 H47C 109.5
H47B C47 H47C 109.5
Si2 C48 H48A 109.5
Si2 C48 H48B 109.5
H48A C48 H48B 109.5
Si2 C48 H48C 109.5
H48A C48 H48C 109.5
H48B C48 H48C 109.5
Si2 C49 H49A 109.5
Si2 C49 H49B 109.5
H49A C49 H49B 109.5
Si2 C49 H49C 109.5
H49A C49 H49C 109.5
H49B C49 H49C 109.5
Si2 C50 H50A 109.5
Si2 C50 H50B 109.5
H50A C50 H50B 109.5
Si2 C50 H50C 109.5
H50A C50 H50C 109.5
H50B C50 H50C 109.5
Si3 C51 H51A 109.5
Si3 C51 H51B 109.5
H51A C51 H51B 109.5
Si3 C51 H51C 109.5
H51A C51 H51C 109.5
H51B C51 H51C 109.5
Si3 C52 H52A 109.5
Si3 C52 H52B 109.5
H52A C52 H52B 109.5
Si3 C52 H52C 109.5
H52A C52 H52C 109.5
H52B C52 H52C 109.5
Si3 C53 H53A 109.5
Si3 C53 H53B 109.5
H53A C53 H53B 109.5
Si3 C53 H53C 109.5
H53A C53 H53C 109.5
H53B C53 H53C 109.5
Si4 C54 H54A 109.5
Si4 C54 H54B 109.5
H54A C54 H54B 109.5
Si4 C54 H54C 109.5
H54A C54 H54C 109.5
H54B C54 H54C 109.5
Si4 C55 H55A 109.5
Si4 C55 H55B 109.5
H55A C55 H55B 109.5
Si4 C55 H55C 109.5
H55A C55 H55C 109.5
H55B C55 H55C 109.5
Si4 C56 H56A 109.5
Si4 C56 H56B 109.5
H56A C56 H56B 109.5
Si4 C56 H56C 109.5
H56A C56 H56C 109.5
H56B C56 H56C 109.5
C58 C57 H57A 109.5
C58 C57 H57B 109.5
H57A C57 H57B 109.5
C58 C57 H57C 109.5
H57A C57 H57C 109.5
H57B C57 H57C 109.5
C63 C58 C59 118.6(7)
C63 C58 C57 122.0(7)
C59 C58 C57 119.4(6)
C60 C59 C58 121.4(7)
C60 C59 H59 119.3
C58 C59 H59 119.3
C61 C60 C59 120.0(8)
C61 C60 H60 120.0
C59 C60 H60 120.0
C60 C61 C62 121.3(8)
C60 C61 H61 119.4
C62 C61 H61 119.4
C61 C62 C63 118.2(8)
C61 C62 H62 120.9
C63 C62 H62 120.9
C58 C63 C62 120.5(8)
C58 C63 H63 119.7
C62 C63 H63 119.7

loop_
_geom_bond_atom_site_label_1
_geom_bond_atom_site_label_2
_geom_bond_distance
Yb1 N3 2.293(3)
Yb1 N2 2.434(3)
Yb1 N1 2.486(3)
Yb1 C34 2.804(5)
Yb1 C29 3.050(4)
Yb1 Yb2 3.4051(6)
Yb2 N4 2.305(3)
Yb2 N1 2.436(3)
Yb2 N2 2.477(3)
Yb2 C16 2.805(5)
Yb2 C15 3.026(4)
Yb2 C17 3.120(5)
Yb2 C30 3.185(4)
Si1 N3 1.705(4)
Si1 C47 1.869(5)
Si1 C45 1.873(4)
Si1 C46 1.884(4)
Si2 N3 1.699(3)
Si2 C50 1.873(5)
Si2 C49 1.876(5)
Si2 C48 1.881(5)
Si3 N4 1.702(3)
Si3 C51 1.872(5)
Si3 C53 1.878(5)
Si3 C52 1.878(5)
Si4 N4 1.689(4)
Si4 C56 1.868(5)
Si4 C54 1.884(5)
Si4 C55 1.884(6)
N1 C1 1.402(4)
N1 H1 0.9300
N2 C23 1.409(4)
N2 H2 0.9300
C1 C6 1.416(5)
C1 C2 1.422(5)
C2 C3 1.389(5)
C2 C7 1.495(5)
C3 C4 1.398(6)
C3 H3 0.9500
C4 C5 1.382(6)
C4 H4 0.9500
C5 C6 1.402(5)
C5 H5 0.9500
C6 C15 1.491(5)
C7 C8 1.393(5)
C7 C12 1.402(5)
C8 C9 1.397(6)
C8 H8 0.9500
C9 C10 1.388(6)
C9 C13 1.504(6)
C10 C11 1.392(6)
C10 H10 0.9500
C11 C12 1.398(6)
C11 C14 1.511(6)
C12 H12 0.9500
C13 H13A 0.9800
C13 H13B 0.9800
C13 H13C 0.9800
C14 H14A 0.9800
C14 H14B 0.9800
C14 H14C 0.9800
C15 C20 1.393(5)
C15 C16 1.400(5)
C16 C17 1.405(6)
C16 H16 0.9500
C17 C18 1.388(6)
C17 C21 1.506(6)
C18 C19 1.389(6)
C18 H18 0.9500
C19 C20 1.399(5)
C19 C22 1.502(6)
C20 H20 0.9500
C21 H21A 0.9800
C21 H21B 0.9800
C21 H21C 0.9800
C22 H22A 0.9800
C22 H22B 0.9800
C22 H22C 0.9800
C23 C24 1.408(5)
C23 C28 1.422(5)
C24 C25 1.389(5)
C24 C29 1.496(5)
C25 C26 1.381(6)
C25 H25 0.9500
C26 C27 1.394(6)
C26 H26 0.9500
C27 C28 1.386(5)
C27 H27 0.9500
C28 C37 1.508(5)
C29 C30 1.395(5)
C29 C34 1.395(5)
C30 C31 1.421(6)
C30 H30 0.9500
C31 C32 1.389(6)
C31 C35 1.492(6)
C32 C33 1.384(6)
C32 H32 0.9500
C33 C34 1.401(6)
C33 C36 1.501(6)
C34 H34 0.9500
C35 H35A 0.9800
C35 H35B 0.9800
C35 H35C 0.9800
C36 H36A 0.9800
C36 H36B 0.9800
C36 H36C 0.9800
C37 C38 1.386(5)
C37 C42 1.392(5)
C38 C39 1.400(6)
C38 H38 0.9500
C39 C40 1.387(5)
C39 C43 1.505(6)
C40 C41 1.396(5)
C40 H40 0.9500
C41 C42 1.398(5)
C41 C44 1.509(5)
C42 H42 0.9500
C43 H43A 0.9800
C43 H43B 0.9800
C43 H43C 0.9800
C44 H44A 0.9800
C44 H44B 0.9800
C44 H44C 0.9800
C45 H45A 0.9800
C45 H45B 0.9800
C45 H45C 0.9800
C46 H46A 0.9800
C46 H46B 0.9800
C46 H46C 0.9800
C47 H47A 0.9800
C47 H47B 0.9800
C47 H47C 0.9800
C48 H48A 0.9800
C48 H48B 0.9800
C48 H48C 0.9800
C49 H49A 0.9800
C49 H49B 0.9800
C49 H49C 0.9800
C50 H50A 0.9800
C50 H50B 0.9800
C50 H50C 0.9800
C51 H51A 0.9800
C51 H51B 0.9800
C51 H51C 0.9800
C52 H52A 0.9800
C52 H52B 0.9800
C52 H52C 0.9800
C53 H53A 0.9800
C53 H53B 0.9800
C53 H53C 0.9800
C54 H54A 0.9800
C54 H54B 0.9800
C54 H54C 0.9800
C55 H55A 0.9800
C55 H55B 0.9800
C55 H55C 0.9800
C56 H56A 0.9800
C56 H56B 0.9800
C56 H56C 0.9800
C57 C58 1.494(9)
C57 H57A 0.9800
C57 H57B 0.9800
C57 H57C 0.9800
C58 C63 1.380(9)
C58 C59 1.387(8)
C59 C60 1.359(8)
C59 H59 0.9500
C60 C61 1.351(10)
C60 H60 0.9500
C61 C62 1.393(11)
C61 H61 0.9500
C62 C63 1.396(11)
C62 H62 0.9500
C63 H63 0.9500

loop_
_geom_torsion_atom_site_label_1
_geom_torsion_atom_site_label_2
_geom_torsion_atom_site_label_3
_geom_torsion_atom_site_label_4
_geom_torsion
N3 Yb1 Yb2 N4 165.4(3)
N2 Yb1 Yb2 N4 111.3(2)
N1 Yb1 Yb2 N4 -67.2(2)
C34 Yb1 Yb2 N4 30.2(2)
C29 Yb1 Yb2 N4 42.4(2)
N3 Yb1 Yb2 N1 -127.4(3)
N2 Yb1 Yb2 N1 178.54(14)
C34 Yb1 Yb2 N1 97.47(14)
C29 Yb1 Yb2 N1 109.62(13)
N3 Yb1 Yb2 N2 54.1(3)
N1 Yb1 Yb2 N2 -178.54(14)
C34 Yb1 Yb2 N2 -81.06(13)
C29 Yb1 Yb2 N2 -68.92(13)
N3 Yb1 Yb2 C16 -51.4(3)
N2 Yb1 Yb2 C16 -105.52(14)
N1 Yb1 Yb2 C16 75.95(14)
C34 Yb1 Yb2 C16 173.42(12)
C29 Yb1 Yb2 C16 -174.43(12)
N3 Yb1 Yb2 C15 -59.2(3)
N2 Yb1 Yb2 C15 -113.29(13)
N1 Yb1 Yb2 C15 68.18(13)
C34 Yb1 Yb2 C15 165.65(12)
C29 Yb1 Yb2 C15 177.80(11)
N3 Yb1 Yb2 C17 -25.0(3)
N2 Yb1 Yb2 C17 -79.11(13)
N1 Yb1 Yb2 C17 102.36(13)
C34 Yb1 Yb2 C17 -160.17(13)
C29 Yb1 Yb2 C17 -148.03(12)
N3 Yb1 Yb2 C30 139.4(3)
N2 Yb1 Yb2 C30 85.33(13)
N1 Yb1 Yb2 C30 -93.21(13)
C34 Yb1 Yb2 C30 4.27(12)
C29 Yb1 Yb2 C30 16.41(11)
N4 Yb2 N1 C1 -79.7(3)
N2 Yb2 N1 C1 126.0(3)
C16 Yb2 N1 C1 20.5(3)
C15 Yb2 N1 C1 35.5(3)
C17 Yb2 N1 C1 33.8(3)
C30 Yb2 N1 C1 -163.5(3)
Yb1 Yb2 N1 C1 125.0(3)
N4 Yb2 N1 Yb1 155.31(10)
N2 Yb2 N1 Yb1 1.05(10)
C16 Yb2 N1 Yb1 -104.46(12)
C15 Yb2 N1 Yb1 -89.49(12)
C17 Yb2 N1 Yb1 -91.18(12)
C30 Yb2 N1 Yb1 71.50(10)
N3 Yb1 N1 C1 30.3(4)
N2 Yb1 N1 C1 -128.0(3)
C34 Yb1 N1 C1 145.9(3)
C29 Yb1 N1 C1 171.5(3)
Yb2 Yb1 N1 C1 -126.9(3)
N3 Yb1 N1 Yb2 157.19(15)
N2 Yb1 N1 Yb2 -1.06(10)
C34 Yb1 N1 Yb2 -87.24(11)
C29 Yb1 N1 Yb2 -61.64(10)
N3 Yb1 N2 C23 65.9(3)
N1 Yb1 N2 C23 -129.4(3)
C34 Yb1 N2 C23 -31.8(3)
C29 Yb1 N2 C23 -42.4(2)
Yb2 Yb1 N2 C23 -130.5(3)
N3 Yb1 N2 Yb2 -163.63(10)
N1 Yb1 N2 Yb2 1.05(10)
C34 Yb1 N2 Yb2 98.67(12)
C29 Yb1 N2 Yb2 88.08(12)
N4 Yb2 N2 C23 -24.0(4)
N1 Yb2 N2 C23 122.2(3)
C16 Yb2 N2 C23 -153.0(3)
C15 Yb2 N2 C23 -176.9(3)
C17 Yb2 N2 C23 -130.0(3)
C30 Yb2 N2 C23 46.4(3)
Yb1 Yb2 N2 C23 123.3(3)
N4 Yb2 N2 Yb1 -147.31(14)
N1 Yb2 N2 Yb1 -1.07(10)
C16 Yb2 N2 Yb1 83.79(12)
C15 Yb2 N2 Yb1 59.84(10)
C17 Yb2 N2 Yb1 106.74(10)
C30 Yb2 N2 Yb1 -76.85(10)
C50 Si2 N3 Si1 -155.4(3)
C49 Si2 N3 Si1 -35.7(3)
C48 Si2 N3 Si1 84.4(3)
C50 Si2 N3 Yb1 28.3(3)
C49 Si2 N3 Yb1 148.0(2)
C48 Si2 N3 Yb1 -91.8(3)
C47 Si1 N3 Si2 76.3(3)
C45 Si1 N3 Si2 -48.4(3)
C46 Si1 N3 Si2 -165.2(2)
C47 Si1 N3 Yb1 -107.0(2)
C45 Si1 N3 Yb1 128.3(2)
C46 Si1 N3 Yb1 11.6(2)
N2 Yb1 N3 Si2 -43.5(3)
N1 Yb1 N3 Si2 162.35(17)
C34 Yb1 N3 Si2 47.1(2)
C29 Yb1 N3 Si2 28.4(3)
Yb2 Yb1 N3 Si2 -87.5(3)
N2 Yb1 N3 Si1 139.83(16)
N1 Yb1 N3 Si1 -14.3(3)
C34 Yb1 N3 Si1 -129.56(18)
C29 Yb1 N3 Si1 -148.24(15)
Yb2 Yb1 N3 Si1 95.9(3)
C56 Si4 N4 Si3 41.1(3)
C54 Si4 N4 Si3 158.7(3)
C55 Si4 N4 Si3 -83.0(3)
C56 Si4 N4 Yb2 -133.7(2)
C54 Si4 N4 Yb2 -16.1(3)
C55 Si4 N4 Yb2 102.3(2)
C51 Si3 N4 Si4 168.0(3)
C53 Si3 N4 Si4 48.1(3)
C52 Si3 N4 Si4 -73.7(3)
C51 Si3 N4 Yb2 -17.8(3)
C53 Si3 N4 Yb2 -137.8(2)
C52 Si3 N4 Yb2 100.5(3)
N1 Yb2 N4 Si4 -149.98(16)
N2 Yb2 N4 Si4 -10.6(3)
C16 Yb2 N4 Si4 119.50(19)
C15 Yb2 N4 Si4 135.65(16)
C17 Yb2 N4 Si4 92.36(19)
C30 Yb2 N4 Si4 -73.98(19)
Yb1 Yb2 N4 Si4 -97.9(2)
N1 Yb2 N4 Si3 35.3(3)
N2 Yb2 N4 Si3 174.65(16)
C16 Yb2 N4 Si3 -55.3(2)
C15 Yb2 N4 Si3 -39.1(3)
C17 Yb2 N4 Si3 -82.4(2)
C30 Yb2 N4 Si3 111.3(2)
Yb1 Yb2 N4 Si3 87.3(3)
Yb2 N1 C1 C6 -39.3(4)
Yb1 N1 C1 C6 69.1(4)
Yb2 N1 C1 C2 141.8(3)
Yb1 N1 C1 C2 -109.8(3)
N1 C1 C2 C3 175.9(4)
C6 C1 C2 C3 -3.1(5)
N1 C1 C2 C7 -6.0(6)
C6 C1 C2 C7 175.0(3)
C1 C2 C3 C4 1.0(6)
C7 C2 C3 C4 -177.2(4)
C2 C3 C4 C5 1.2(7)
C3 C4 C5 C6 -1.2(7)
C4 C5 C6 C1 -1.0(6)
C4 C5 C6 C15 -179.6(4)
N1 C1 C6 C5 -175.9(3)
C2 C1 C6 C5 3.1(5)
N1 C1 C6 C15 2.7(5)
C2 C1 C6 C15 -178.3(3)
C3 C2 C7 C8 89.0(5)
C1 C2 C7 C8 -89.1(5)
C3 C2 C7 C12 -86.0(5)
C1 C2 C7 C12 95.9(5)
C12 C7 C8 C9 -0.9(6)
C2 C7 C8 C9 -176.0(4)
C7 C8 C9 C10 -0.3(6)
C7 C8 C9 C13 177.1(4)
C8 C9 C10 C11 1.8(6)
C13 C9 C10 C11 -175.5(4)
C9 C10 C11 C12 -2.0(6)
C9 C10 C11 C14 173.9(4)
C10 C11 C12 C7 0.8(6)
C14 C11 C12 C7 -175.1(4)
C8 C7 C12 C11 0.6(6)
C2 C7 C12 C11 175.6(4)
C5 C6 C15 C20 92.8(5)
C1 C6 C15 C20 -85.8(4)
C5 C6 C15 C16 -87.3(5)
C1 C6 C15 C16 94.1(5)
C5 C6 C15 Yb2 -158.5(3)
C1 C6 C15 Yb2 23.0(4)
N4 Yb2 C15 C20 -153.3(2)
N1 Yb2 C15 C20 96.8(3)
N2 Yb2 C15 C20 4.9(3)
C16 Yb2 C15 C20 -117.1(4)
C17 Yb2 C15 C20 -85.4(3)
C30 Yb2 C15 C20 70.4(3)
Yb1 Yb2 C15 C20 46.0(2)
N4 Yb2 C15 C16 -36.2(3)
N1 Yb2 C15 C16 -146.1(3)
N2 Yb2 C15 C16 122.0(3)
C17 Yb2 C15 C16 31.7(2)
C30 Yb2 C15 C16 -172.5(2)
Yb1 Yb2 C15 C16 163.1(3)
N4 Yb2 C15 C6 81.9(2)
N1 Yb2 C15 C6 -28.0(2)
N2 Yb2 C15 C6 -119.9(2)
C16 Yb2 C15 C6 118.1(4)
C17 Yb2 C15 C6 149.8(3)
C30 Yb2 C15 C6 -54.4(3)
Yb1 Yb2 C15 C6 -78.8(2)
C20 C15 C16 C17 1.9(6)
C6 C15 C16 C17 -178.0(4)
Yb2 C15 C16 C17 -86.1(4)
C20 C15 C16 Yb2 88.0(3)
C6 C15 C16 Yb2 -91.9(3)
N4 Yb2 C16 C15 150.3(2)
N1 Yb2 C16 C15 29.3(2)
N2 Yb2 C16 C15 -61.7(3)
C17 Yb2 C16 C15 -121.6(4)
C30 Yb2 C16 C15 16.9(5)
Yb1 Yb2 C16 C15 -16.0(2)
N4 Yb2 C16 C17 -88.1(3)
N1 Yb2 C16 C17 150.9(3)
N2 Yb2 C16 C17 60.0(3)
C15 Yb2 C16 C17 121.6(4)
C30 Yb2 C16 C17 138.5(3)
Yb1 Yb2 C16 C17 105.6(3)
C15 C16 C17 C18 -0.3(7)
Yb2 C16 C17 C18 -84.1(4)
C15 C16 C17 C21 -178.9(4)
Yb2 C16 C17 C21 97.3(4)
C15 C16 C17 Yb2 83.8(4)
N4 Yb2 C17 C18 -145.2(3)
N1 Yb2 C17 C18 87.2(3)
N2 Yb2 C17 C18 -5.8(3)
C16 Yb2 C17 C18 117.7(4)
C15 Yb2 C17 C18 85.2(3)
C30 Yb2 C17 C18 -17.2(5)
Yb1 Yb2 C17 C18 38.8(3)
N4 Yb2 C17 C16 97.0(3)
N1 Yb2 C17 C16 -30.5(3)
N2 Yb2 C17 C16 -123.5(3)
C15 Yb2 C17 C16 -32.5(2)
C30 Yb2 C17 C16 -134.9(4)
Yb1 Yb2 C17 C16 -78.9(3)
N4 Yb2 C17 C21 -18.6(4)
N1 Yb2 C17 C21 -146.2(3)
N2 Yb2 C17 C21 120.9(3)
C16 Yb2 C17 C21 -115.6(5)
C15 Yb2 C17 C21 -148.2(4)
C30 Yb2 C17 C21 109.4(4)
Yb1 Yb2 C17 C21 165.4(3)
C16 C17 C18 C19 -1.9(6)
C21 C17 C18 C19 176.7(4)
Yb2 C17 C18 C19 -66.2(4)
C17 C18 C19 C20 2.4(6)
C17 C18 C19 C22 -176.6(4)
C16 C15 C20 C19 -1.3(6)
C6 C15 C20 C19 178.6(3)
Yb2 C15 C20 C19 67.7(4)
C18 C19 C20 C15 -0.8(6)
C22 C19 C20 C15 178.3(4)
Yb1 N2 C23 C24 45.8(4)
Yb2 N2 C23 C24 -63.5(4)
Yb1 N2 C23 C28 -131.4(3)
Yb2 N2 C23 C28 119.2(3)
N2 C23 C24 C25 -177.3(4)
C28 C23 C24 C25 0.1(6)
N2 C23 C24 C29 -0.1(5)
C28 C23 C24 C29 177.3(3)
C23 C24 C25 C26 -1.3(6)
C29 C24 C25 C26 -178.5(4)
C24 C25 C26 C27 1.6(7)
C25 C26 C27 C28 -0.8(7)
C26 C27 C28 C23 -0.4(6)
C26 C27 C28 C37 176.9(4)
C24 C23 C28 C27 0.7(5)
N2 C23 C28 C27 178.0(4)
C24 C23 C28 C37 -176.4(3)
N2 C23 C28 C37 0.9(6)
C25 C24 C29 C30 -99.2(5)
C23 C24 C29 C30 83.5(5)
C25 C24 C29 C34 79.1(5)
C23 C24 C29 C34 -98.2(5)
C25 C24 C29 Yb1 146.6(3)
C23 C24 C29 Yb1 -30.7(4)
N3 Yb1 C29 C30 158.0(3)
N2 Yb1 C29 C30 -89.5(3)
N1 Yb1 C29 C30 3.9(3)
C34 Yb1 C29 C30 114.1(4)
Yb2 Yb1 C29 C30 -38.5(2)
N3 Yb1 C29 C34 43.9(3)
N2 Yb1 C29 C34 156.3(3)
N1 Yb1 C29 C34 -110.3(3)
Yb2 Yb1 C29 C34 -152.6(3)
N3 Yb1 C29 C24 -76.6(3)
N2 Yb1 C29 C24 35.8(2)
N1 Yb1 C29 C24 129.2(2)
C34 Yb1 C29 C24 -120.5(4)
Yb2 Yb1 C29 C24 86.8(2)
C34 C29 C30 C31 -0.5(6)
C24 C29 C30 C31 177.9(3)
Yb1 C29 C30 C31 -72.0(4)
C34 C29 C30 Yb2 110.5(3)
C24 C29 C30 Yb2 -71.1(3)
Yb1 C29 C30 Yb2 39.0(2)
N4 Yb2 C30 C29 154.0(3)
N1 Yb2 C30 C29 -84.0(3)
N2 Yb2 C30 C29 12.9(2)
C16 Yb2 C30 C29 -71.4(5)
C15 Yb2 C30 C29 -60.6(3)
C17 Yb2 C30 C29 25.0(5)
Yb1 Yb2 C30 C29 -35.7(2)
N4 Yb2 C30 C31 -80.5(3)
N1 Yb2 C30 C31 41.5(3)
N2 Yb2 C30 C31 138.4(3)
C16 Yb2 C30 C31 54.1(5)
C15 Yb2 C30 C31 64.9(3)
C17 Yb2 C30 C31 150.5(3)
Yb1 Yb2 C30 C31 89.8(3)
C29 C30 C31 C32 2.1(6)
Yb2 C30 C31 C32 -107.0(3)
C29 C30 C31 C35 -176.4(4)
Yb2 C30 C31 C35 74.5(4)
C30 C31 C32 C33 -2.3(6)
C35 C31 C32 C33 176.2(4)
C31 C32 C33 C34 1.0(7)
C31 C32 C33 C36 -178.1(5)
C30 C29 C34 C33 -1.0(6)
C24 C29 C34 C33 -179.3(4)
Yb1 C29 C34 C33 95.3(5)
C30 C29 C34 Yb1 -96.3(3)
C24 C29 C34 Yb1 85.4(3)
C32 C33 C34 C29 0.7(7)
C36 C33 C34 C29 179.8(5)
C32 C33 C34 Yb1 90.4(4)
C36 C33 C34 Yb1 -90.5(5)
N3 Yb1 C34 C29 -142.3(3)
N2 Yb1 C34 C29 -20.5(3)
N1 Yb1 C34 C29 71.1(3)
Yb2 Yb1 C34 C29 25.5(2)
N3 Yb1 C34 C33 96.0(3)
N2 Yb1 C34 C33 -142.2(3)
N1 Yb1 C34 C33 -50.5(3)
C29 Yb1 C34 C33 -121.7(4)
Yb2 Yb1 C34 C33 -96.2(3)
C27 C28 C37 C38 103.7(5)
C23 C28 C37 C38 -79.1(5)
C27 C28 C37 C42 -70.1(5)
C23 C28 C37 C42 107.1(4)
C42 C37 C38 C39 0.0(6)
C28 C37 C38 C39 -173.8(4)
C37 C38 C39 C40 -1.9(6)
C37 C38 C39 C43 174.8(4)
C38 C39 C40 C41 2.8(6)
C43 C39 C40 C41 -173.9(4)
C39 C40 C41 C42 -1.6(6)
C39 C40 C41 C44 175.0(4)
C38 C37 C42 C41 1.2(6)
C28 C37 C42 C41 175.2(3)
C40 C41 C42 C37 -0.4(6)
C44 C41 C42 C37 -177.1(4)
C63 C58 C59 C60 -1.2(9)
C57 C58 C59 C60 179.0(6)
C58 C59 C60 C61 0.2(9)
C59 C60 C61 C62 1.3(11)
C60 C61 C62 C63 -1.7(12)
C59 C58 C63 C62 0.7(9)
C57 C58 C63 C62 -179.4(6)
C61 C62 C63 C58 0.6(11)
